data_7001407
loop_
_publ_author_name
'K\"ohn, Randolf D.'
'Tom\'as Laudo, Lorena'
'Pan, Zhida'
'Speiser, Fredy'
'Kociok-K\"ohn, Gabriele'

_publ_section_title
;
 Triangular tricopper(i) clusters supported by donor-substituted
 triazacyclohexanes
;
_journal_issue 23
_journal_name_full 'Dalton Transactions'
_journal_page_first 4556
_journal_page_last 4568
_journal_paper_doi 10.1039/b819268e
_journal_year 2009
_chemical_formula_moiety 'C21 H24 Br3 Cu3 N6'
_chemical_formula_sum 'C21 H24 Br3 Cu3 N6'
_chemical_formula_weight 790.81
_chemical_name_systematic
;
?
;
_space_group_IT_number 2
_symmetry_cell_setting triclinic
_symmetry_space_group_name_Hall '-P 1'
_symmetry_space_group_name_H-M 'P -1'
_atom_sites_solution_hydrogens geom
_atom_sites_solution_primary direct
_atom_sites_solution_secondary difmap
_audit_creation_method SHELXL-97
_cell_angle_alpha 74.658(2)
_cell_angle_beta 81.920(2)
_cell_angle_gamma 86.404(2)
_cell_formula_units_Z 2
_cell_length_a 7.3337(3)
_cell_length_b 10.5558(5)
_cell_length_c 18.1198(8)
_cell_measurement_reflns_used 10626
_cell_measurement_temperature 150(2)
_cell_measurement_theta_max 27.485
_cell_measurement_theta_min 2.910
_cell_volume 1338.81(10)
_computing_cell_refinement 'HKL Scalepack (Otwinski & Minor, 1997)'
_computing_data_collection 'Collect (Nonius BV, 1997-2000)'
_computing_data_reduction
;
DENZO-SCALEPACK Z. Otwinowski and W. Minor, "
Processing of X-ray Diffraction Data Collected in Oscillation Mode ",
Methods in Enzymology, Volume 276: Macromolecular Crystallography,
part A, p.307-326, 1997,C.W. Carter, Jr. & R. M. Sweet, Eds., Academic Press.
;
_computing_molecular_graphics 'ORTEP3 for Windows - Farrugia, L. J. J. Appl. Crystallogr. 1997, 30, 565'
_computing_publication_material
;
'WinGX publication routines, Farrugia,
L. J., J. Appl. Crystallogr., 1999, 32, 837-838
;
_computing_structure_refinement
;
SHELXL97 -Program for Crystal Structure Analysis (Release 97-2).
Sheldrick, G.M., Instit\"ut f\"ur Anorganische Chemie der Universit\"at,
Tammanstrasse 4, D-3400 G\"ottingen, Germany, 1998
;
_computing_structure_solution
;
SIR2004- Burla M.C., Caliandro R., Camalli M., Carrozzini B, Cascarano G.L.,
De Caro L., Giacovazzo C., Polidori G.,Spagna R.
(2005) J. Appl. Cryst. 38, 381-388.
;
_diffrn_ambient_temperature 150(2)
_diffrn_measured_fraction_theta_full 0.994
_diffrn_measured_fraction_theta_max 0.994
_diffrn_measurement_device_type 'Nonius Kappa CCD'
_diffrn_measurement_method '166 2.0 degree images with \w scans'
_diffrn_radiation_monochromator graphite
_diffrn_radiation_source 'fine-focus sealed tube'
_diffrn_radiation_type MoK\a
_diffrn_radiation_wavelength 0.71073
_diffrn_reflns_av_R_equivalents 0.0943
_diffrn_reflns_av_sigmaI/netI 0.1169
_diffrn_reflns_limit_h_max 9
_diffrn_reflns_limit_h_min -9
_diffrn_reflns_limit_k_max 13
_diffrn_reflns_limit_k_min -13
_diffrn_reflns_limit_l_max 23
_diffrn_reflns_limit_l_min -21
_diffrn_reflns_number 18540
_diffrn_reflns_theta_full 27.51
_diffrn_reflns_theta_max 27.51
_diffrn_reflns_theta_min 3.18
_diffrn_standards_decay_% 0
_diffrn_standards_number 0
_exptl_absorpt_coefficient_mu 6.859
_exptl_absorpt_correction_type none
_exptl_crystal_colour yellow
_exptl_crystal_density_diffrn 1.962
_exptl_crystal_density_method 'not measured'
_exptl_crystal_description 'irregular shape'
_exptl_crystal_F_000 768
_exptl_crystal_size_max 0.10
_exptl_crystal_size_mid 0.10
_exptl_crystal_size_min 0.10
_platon_squeeze_details
;
The asymmetrical unit contains one disordered solvent molecule of
acetonitrile.
;
_refine_diff_density_max 0.717
_refine_diff_density_min -0.885
_refine_diff_density_rms 0.160
_refine_ls_extinction_method none
_refine_ls_goodness_of_fit_ref 0.922
_refine_ls_hydrogen_treatment constr
_refine_ls_matrix_type full
_refine_ls_number_parameters 299
_refine_ls_number_reflns 6127
_refine_ls_number_restraints 0
_refine_ls_restrained_S_all 0.922
_refine_ls_R_factor_all 0.1059
_refine_ls_R_factor_gt 0.0488
_refine_ls_shift/su_max 0.001
_refine_ls_shift/su_mean 0.000
_refine_ls_structure_factor_coef Fsqd
_refine_ls_weighting_details 'calc w=1/[\s^2^(Fo^2^)+(0.0330P)^2^+0.0000P] where P=(Fo^2^+2Fc^2^)/3'
_refine_ls_weighting_scheme calc
_refine_ls_wR_factor_gt 0.0911
_refine_ls_wR_factor_ref 0.1065
_reflns_number_gt 3531
_reflns_number_total 6127
_reflns_threshold_expression >2sigma(I)
_cod_data_source_file b819268e.txt
_cod_data_source_block k08rdk13
_cod_database_code 7001407

loop_
_symmetry_equiv_pos_as_xyz
'x, y, z'
'-x, -y, -z'

loop_
_atom_site_label
_atom_site_type_symbol
_atom_site_fract_x
_atom_site_fract_y
_atom_site_fract_z
_atom_site_U_iso_or_equiv
_atom_site_adp_type
_atom_site_occupancy
_atom_site_symmetry_multiplicity
_atom_site_calc_flag
_atom_site_refinement_flags
_atom_site_disorder_assembly
_atom_site_disorder_group
Cu1 Cu 0.73797(10) 0.40751(8) 0.15062(4) 0.0308(2) Uani 1 1 d . . .
Cu2 Cu 0.75095(10) 0.27068(8) 0.31461(4) 0.0307(2) Uani 1 1 d . . .
Cu3 Cu 0.81499(10) 0.12913(7) 0.20495(4) 0.0292(2) Uani 1 1 d . . .
Br1 Br 0.58389(9) 0.47319(6) 0.26556(4) 0.03452(18) Uani 1 1 d . . .
Br2 Br 0.59154(8) 0.06960(6) 0.32271(4) 0.03088(17) Uani 1 1 d . . .
Br3 Br 0.67974(8) 0.24104(6) 0.08908(3) 0.02880(17) Uani 1 1 d . . .
C1 C 1.1466(8) 0.3157(6) 0.1252(3) 0.0257(14) Uani 1 1 d . . .
H1A H 1.2797 0.3335 0.1187 0.031 Uiso 1 1 calc R . .
H1B H 1.1156 0.3047 0.0759 0.031 Uiso 1 1 calc R . .
N1 N 1.0381(6) 0.4257(5) 0.1457(3) 0.0227(11) Uani 1 1 d . . .
C11 C 1.0859(8) 0.5467(5) 0.0853(3) 0.0239(14) Uani 1 1 d . . .
H11A H 1.1107 0.5256 0.0346 0.029 Uiso 1 1 calc R . .
H11B H 1.2001 0.5813 0.0950 0.029 Uiso 1 1 calc R . .
C12 C 0.9351(8) 0.6516(6) 0.0819(3) 0.0278(15) Uani 1 1 d . . .
C13 C 0.9707(10) 0.7824(6) 0.0757(4) 0.0346(16) Uani 1 1 d . . .
H13 H 1.0920 0.8087 0.0761 0.041 Uiso 1 1 calc R . .
C14 C 0.8246(11) 0.8735(7) 0.0690(4) 0.0425(19) Uani 1 1 d . . .
H14 H 0.8439 0.9633 0.0652 0.051 Uiso 1 1 calc R . .
C15 C 0.6508(11) 0.8307(7) 0.0681(4) 0.046(2) Uani 1 1 d . . .
H15 H 0.5495 0.8915 0.0613 0.055 Uiso 1 1 calc R . .
C16 C 0.6263(10) 0.6993(7) 0.0771(4) 0.0429(19) Uani 1 1 d . . .
H16 H 0.5054 0.6708 0.0782 0.051 Uiso 1 1 calc R . .
N11 N 0.7658(7) 0.6084(5) 0.0843(3) 0.0299(13) Uani 1 1 d . . .
C2 C 1.0836(9) 0.4421(6) 0.2197(3) 0.0288(15) Uani 1 1 d . . .
H2A H 1.2150 0.4639 0.2141 0.035 Uiso 1 1 calc R . .
H2B H 1.0080 0.5152 0.2338 0.035 Uiso 1 1 calc R . .
N2 N 1.0475(7) 0.3200(5) 0.2807(3) 0.0235(11) Uani 1 1 d . . .
C21 C 1.1054(9) 0.3392(6) 0.3522(3) 0.0286(15) Uani 1 1 d . . .
H21A H 1.0752 0.4308 0.3548 0.034 Uiso 1 1 calc R . .
H21B H 1.2407 0.3257 0.3502 0.034 Uiso 1 1 calc R . .
C22 C 1.0128(8) 0.2460(6) 0.4241(3) 0.0267(14) Uani 1 1 d . . .
C23 C 1.1041(9) 0.1964(6) 0.4881(3) 0.0303(15) Uani 1 1 d . . .
H23 H 1.2310 0.2128 0.4857 0.036 Uiso 1 1 calc R . .
C24 C 1.0088(10) 0.1227(6) 0.5554(3) 0.0347(17) Uani 1 1 d . . .
H24 H 1.0671 0.0905 0.6007 0.042 Uiso 1 1 calc R . .
C25 C 0.8254(10) 0.0968(6) 0.5552(4) 0.0348(16) Uani 1 1 d . . .
H25 H 0.7553 0.0473 0.6006 0.042 Uiso 1 1 calc R . .
C26 C 0.7470(9) 0.1439(6) 0.4883(3) 0.0329(16) Uani 1 1 d . . .
H26 H 0.6234 0.1224 0.4878 0.039 Uiso 1 1 calc R . .
N21 N 0.8379(7) 0.2189(5) 0.4235(3) 0.0296(13) Uani 1 1 d . . .
C3 C 1.1594(8) 0.2117(6) 0.2587(3) 0.0245(14) Uani 1 1 d . . .
H3A H 1.2917 0.2323 0.2507 0.029 Uiso 1 1 calc R . .
H3B H 1.1399 0.1296 0.3003 0.029 Uiso 1 1 calc R . .
N3 N 1.1045(6) 0.1950(4) 0.1875(3) 0.0222(11) Uani 1 1 d . . .
C31 C 1.2145(9) 0.0836(6) 0.1656(4) 0.0308(16) Uani 1 1 d . . .
H31A H 1.3444 0.0891 0.1734 0.037 Uiso 1 1 calc R . .
H31B H 1.2114 0.0906 0.1102 0.037 Uiso 1 1 calc R . .
C32 C 1.1403(9) -0.0477(6) 0.2131(3) 0.0286(15) Uani 1 1 d . . .
C33 C 1.2556(9) -0.1519(7) 0.2414(4) 0.0361(17) Uani 1 1 d . . .
H33 H 1.3856 -0.1435 0.2328 0.043 Uiso 1 1 calc R . .
C34 C 1.1753(11) -0.2705(7) 0.2833(4) 0.0432(19) Uani 1 1 d . . .
H34 H 1.2501 -0.3450 0.3034 0.052 Uiso 1 1 calc R . .
C35 C 0.9884(10) -0.2778(6) 0.2949(4) 0.0347(17) Uani 1 1 d . . .
H35 H 0.9314 -0.3574 0.3235 0.042 Uiso 1 1 calc R . .
C36 C 0.8819(10) -0.1681(6) 0.2647(4) 0.0355(17) Uani 1 1 d . . .
H36 H 0.7516 -0.1745 0.2730 0.043 Uiso 1 1 calc R . .
N31 N 0.9558(7) -0.0534(5) 0.2242(3) 0.0273(12) Uani 1 1 d . . .

loop_
_atom_site_aniso_label
_atom_site_aniso_U_11
_atom_site_aniso_U_22
_atom_site_aniso_U_33
_atom_site_aniso_U_23
_atom_site_aniso_U_13
_atom_site_aniso_U_12
Cu1 0.0237(4) 0.0310(4) 0.0358(4) -0.0055(4) -0.0024(3) -0.0033(3)
Cu2 0.0296(4) 0.0302(4) 0.0290(4) -0.0004(3) -0.0069(3) -0.0011(3)
Cu3 0.0249(4) 0.0281(4) 0.0307(4) -0.0008(3) -0.0047(3) 0.0005(3)
Br1 0.0286(4) 0.0315(4) 0.0368(4) -0.0019(3) 0.0018(3) 0.0049(3)
Br2 0.0252(3) 0.0301(4) 0.0323(3) 0.0008(3) -0.0025(3) -0.0027(3)
Br3 0.0261(3) 0.0304(3) 0.0272(3) -0.0005(3) -0.0062(3) -0.0044(3)
C1 0.023(3) 0.025(3) 0.025(3) -0.001(3) 0.002(3) -0.005(3)
N1 0.022(3) 0.022(3) 0.022(3) -0.002(2) -0.003(2) -0.002(2)
C11 0.026(3) 0.023(3) 0.020(3) 0.000(2) -0.003(3) -0.004(3)
C12 0.032(4) 0.022(3) 0.025(3) 0.000(3) -0.003(3) 0.002(3)
C13 0.046(4) 0.027(4) 0.032(4) -0.005(3) -0.013(3) -0.001(3)
C14 0.068(5) 0.026(4) 0.031(4) -0.006(3) -0.002(4) 0.003(4)
C15 0.047(5) 0.041(5) 0.035(4) 0.005(3) 0.007(3) 0.013(4)
C16 0.031(4) 0.042(5) 0.044(4) 0.002(4) 0.006(3) 0.000(3)
N11 0.023(3) 0.034(3) 0.029(3) -0.002(2) -0.007(2) 0.006(2)
C2 0.028(3) 0.024(3) 0.031(3) -0.001(3) -0.001(3) -0.005(3)
N2 0.030(3) 0.020(3) 0.020(2) -0.004(2) -0.004(2) -0.004(2)
C21 0.034(4) 0.031(4) 0.023(3) -0.005(3) -0.010(3) -0.006(3)
C22 0.032(4) 0.026(3) 0.021(3) -0.005(3) -0.004(3) -0.001(3)
C23 0.032(4) 0.037(4) 0.025(3) -0.011(3) -0.009(3) -0.006(3)
C24 0.053(5) 0.032(4) 0.020(3) -0.004(3) -0.009(3) 0.000(3)
C25 0.048(4) 0.028(4) 0.029(4) -0.008(3) -0.003(3) -0.005(3)
C26 0.034(4) 0.030(4) 0.030(4) -0.003(3) 0.001(3) -0.004(3)
N21 0.031(3) 0.027(3) 0.027(3) -0.001(2) 0.000(2) 0.002(2)
C3 0.022(3) 0.022(3) 0.029(3) -0.004(3) -0.006(3) 0.002(3)
N3 0.025(3) 0.018(3) 0.023(3) -0.005(2) -0.001(2) -0.001(2)
C31 0.032(4) 0.026(3) 0.029(3) -0.002(3) 0.002(3) 0.007(3)
C32 0.033(4) 0.023(3) 0.029(3) -0.005(3) -0.005(3) 0.000(3)
C33 0.025(4) 0.043(4) 0.040(4) -0.009(3) -0.007(3) 0.012(3)
C34 0.053(5) 0.029(4) 0.045(4) -0.009(3) -0.008(4) 0.013(3)
C35 0.055(5) 0.013(3) 0.033(4) -0.003(3) 0.001(3) -0.005(3)
C36 0.041(4) 0.024(4) 0.040(4) -0.008(3) 0.002(3) -0.006(3)
N31 0.029(3) 0.025(3) 0.029(3) -0.009(2) -0.003(2) -0.003(2)

loop_
_atom_type_symbol
_atom_type_description
_atom_type_scat_dispersion_real
_atom_type_scat_dispersion_imag
_atom_type_scat_source
C C 0.0033 0.0016 'International Tables Vol C Tables 4.2.6.8 and 6.1.1.4'
H H 0.0000 0.0000 'International Tables Vol C Tables 4.2.6.8 and 6.1.1.4'
N N 0.0061 0.0033 'International Tables Vol C Tables 4.2.6.8 and 6.1.1.4'
Cu Cu 0.3201 1.2651 'International Tables Vol C Tables 4.2.6.8 and 6.1.1.4'
Br Br -0.2901 2.4595 'International Tables Vol C Tables 4.2.6.8 and 6.1.1.4'

loop_
_geom_angle_atom_site_label_1
_geom_angle_atom_site_label_2
_geom_angle_atom_site_label_3
_geom_angle
_geom_angle_site_symmetry_1
_geom_angle_site_symmetry_3
_geom_angle_publ_flag
N11 Cu1 N1 80.62(17) . . ?
N11 Cu1 Br3 119.95(15) . . ?
N1 Cu1 Br3 109.60(14) . . ?
N11 Cu1 Br1 92.23(15) . . ?
N1 Cu1 Br1 108.26(14) . . ?
Br3 Cu1 Br1 133.32(4) . . ?
N11 Cu1 Cu3 160.24(14) . . ?
N1 Cu1 Cu3 84.52(12) . . ?
Br3 Cu1 Cu3 53.77(3) . . ?
Br1 Cu1 Cu3 104.80(3) . . ?
N11 Cu1 Cu2 134.21(15) . . ?
N1 Cu1 Cu2 84.96(12) . . ?
Br3 Cu1 Cu2 105.84(3) . . ?
Br1 Cu1 Cu2 51.98(3) . . ?
Cu3 Cu1 Cu2 56.41(3) . . ?
N21 Cu2 N2 80.79(18) . . ?
N21 Cu2 Br1 123.15(15) . . ?
N2 Cu2 Br1 104.95(12) . . ?
N21 Cu2 Br2 98.82(15) . . ?
N2 Cu2 Br2 130.60(13) . . ?
Br1 Cu2 Br2 115.30(4) . . ?
N21 Cu2 Cu3 126.51(15) . . ?
N2 Cu2 Cu3 84.41(13) . . ?
Br1 Cu2 Cu3 110.31(4) . . ?
Br2 Cu2 Cu3 56.07(3) . . ?
N21 Cu2 Cu1 159.54(15) . . ?
N2 Cu2 Cu1 81.07(11) . . ?
Br1 Cu2 Cu1 53.66(3) . . ?
Br2 Cu2 Cu1 100.14(3) . . ?
Cu3 Cu2 Cu1 60.62(3) . . ?
N31 Cu3 N3 79.95(18) . . ?
N31 Cu3 Br3 126.19(14) . . ?
N3 Cu3 Br3 106.87(12) . . ?
N31 Cu3 Br2 95.52(13) . . ?
N3 Cu3 Br2 130.84(13) . . ?
Br3 Cu3 Br2 114.42(3) . . ?
N31 Cu3 Cu2 122.69(14) . . ?
N3 Cu3 Cu2 85.86(13) . . ?
Br3 Cu3 Cu2 111.09(3) . . ?
Br2 Cu3 Cu2 55.52(3) . . ?
N31 Cu3 Cu1 161.05(14) . . ?
N3 Cu3 Cu1 82.63(12) . . ?
Br3 Cu3 Cu1 52.88(3) . . ?
Br2 Cu3 Cu1 101.52(3) . . ?
Cu2 Cu3 Cu1 62.97(3) . . ?
Cu2 Br1 Cu1 74.36(3) . . ?
Cu2 Br2 Cu3 68.40(3) . . ?
Cu1 Br3 Cu3 73.34(3) . . ?
N1 C1 N3 108.7(4) . . ?
N1 C1 H1A 110.0 . . ?
N3 C1 H1A 110.0 . . ?
N1 C1 H1B 110.0 . . ?
N3 C1 H1B 110.0 . . ?
H1A C1 H1B 108.3 . . ?
C1 N1 C11 108.6(4) . . ?
C1 N1 C2 110.1(4) . . ?
C11 N1 C2 108.3(5) . . ?
C1 N1 Cu1 113.6(4) . . ?
C11 N1 Cu1 105.5(3) . . ?
C2 N1 Cu1 110.6(3) . . ?
N1 C11 C12 112.6(5) . . ?
N1 C11 H11A 109.1 . . ?
C12 C11 H11A 109.1 . . ?
N1 C11 H11B 109.1 . . ?
C12 C11 H11B 109.1 . . ?
H11A C11 H11B 107.8 . . ?
N11 C12 C13 123.2(6) . . ?
N11 C12 C11 114.3(5) . . ?
C13 C12 C11 122.5(6) . . ?
C14 C13 C12 118.5(7) . . ?
C14 C13 H13 120.8 . . ?
C12 C13 H13 120.8 . . ?
C15 C14 C13 118.7(7) . . ?
C15 C14 H14 120.7 . . ?
C13 C14 H14 120.7 . . ?
C16 C15 C14 119.2(7) . . ?
C16 C15 H15 120.4 . . ?
C14 C15 H15 120.4 . . ?
N11 C16 C15 123.3(7) . . ?
N11 C16 H16 118.3 . . ?
C15 C16 H16 118.3 . . ?
C12 N11 C16 117.0(6) . . ?
C12 N11 Cu1 111.7(4) . . ?
C16 N11 Cu1 124.5(4) . . ?
N2 C2 N1 109.8(5) . . ?
N2 C2 H2A 109.7 . . ?
N1 C2 H2A 109.7 . . ?
N2 C2 H2B 109.7 . . ?
N1 C2 H2B 109.7 . . ?
H2A C2 H2B 108.2 . . ?
C2 N2 C3 109.2(5) . . ?
C2 N2 C21 107.5(5) . . ?
C3 N2 C21 108.8(4) . . ?
C2 N2 Cu2 115.1(4) . . ?
C3 N2 Cu2 112.3(4) . . ?
C21 N2 Cu2 103.6(3) . . ?
N2 C21 C22 112.3(5) . . ?
N2 C21 H21A 109.1 . . ?
C22 C21 H21A 109.1 . . ?
N2 C21 H21B 109.1 . . ?
C22 C21 H21B 109.1 . . ?
H21A C21 H21B 107.9 . . ?
N21 C22 C23 122.3(5) . . ?
N21 C22 C21 116.5(5) . . ?
C23 C22 C21 121.1(6) . . ?
C24 C23 C22 119.3(6) . . ?
C24 C23 H23 120.3 . . ?
C22 C23 H23 120.3 . . ?
C23 C24 C25 118.2(6) . . ?
C23 C24 H24 120.9 . . ?
C25 C24 H24 120.9 . . ?
C26 C25 C24 119.1(6) . . ?
C26 C25 H25 120.5 . . ?
C24 C25 H25 120.5 . . ?
N21 C26 C25 122.7(6) . . ?
N21 C26 H26 118.6 . . ?
C25 C26 H26 118.6 . . ?
C22 N21 C26 118.3(5) . . ?
C22 N21 Cu2 114.6(4) . . ?
C26 N21 Cu2 126.2(4) . . ?
N3 C3 N2 108.6(4) . . ?
N3 C3 H3A 110.0 . . ?
N2 C3 H3A 110.0 . . ?
N3 C3 H3B 110.0 . . ?
N2 C3 H3B 110.0 . . ?
H3A C3 H3B 108.3 . . ?
C3 N3 C1 108.8(5) . . ?
C3 N3 C31 109.0(4) . . ?
C1 N3 C31 108.2(4) . . ?
C3 N3 Cu3 111.6(3) . . ?
C1 N3 Cu3 115.5(3) . . ?
C31 N3 Cu3 103.4(4) . . ?
N3 C31 C32 111.4(5) . . ?
N3 C31 H31A 109.3 . . ?
C32 C31 H31A 109.3 . . ?
N3 C31 H31B 109.3 . . ?
C32 C31 H31B 109.3 . . ?
H31A C31 H31B 108.0 . . ?
N31 C32 C33 123.7(6) . . ?
N31 C32 C31 114.6(5) . . ?
C33 C32 C31 121.7(6) . . ?
C32 C33 C34 117.9(6) . . ?
C32 C33 H33 121.1 . . ?
C34 C33 H33 121.1 . . ?
C35 C34 C33 119.1(6) . . ?
C35 C34 H34 120.5 . . ?
C33 C34 H34 120.5 . . ?
C34 C35 C36 119.5(6) . . ?
C34 C35 H35 120.2 . . ?
C36 C35 H35 120.2 . . ?
N31 C36 C35 122.5(6) . . ?
N31 C36 H36 118.8 . . ?
C35 C36 H36 118.8 . . ?
C36 N31 C32 117.4(5) . . ?
C36 N31 Cu3 124.9(4) . . ?
C32 N31 Cu3 115.2(4) . . ?

loop_
_geom_bond_atom_site_label_1
_geom_bond_atom_site_label_2
_geom_bond_distance
_geom_bond_site_symmetry_2
_geom_bond_publ_flag
Cu1 N11 2.150(5) . ?
Cu1 N1 2.209(5) . ?
Cu1 Br3 2.4038(11) . ?
Cu1 Br1 2.4697(11) . ?
Cu1 Cu3 2.8880(11) . ?
Cu1 Cu2 2.9523(10) . ?
Cu2 N21 2.083(5) . ?
Cu2 N2 2.231(5) . ?
Cu2 Br1 2.4151(9) . ?
Cu2 Br2 2.4478(11) . ?
Cu2 Cu3 2.7609(12) . ?
Cu3 N31 2.096(5) . ?
Cu3 N3 2.229(5) . ?
Cu3 Br3 2.4317(9) . ?
Cu3 Br2 2.4638(9) . ?
C1 N1 1.466(7) . ?
C1 N3 1.478(6) . ?
C1 H1A 0.9900 . ?
C1 H1B 0.9900 . ?
N1 C11 1.470(6) . ?
N1 C2 1.481(8) . ?
C11 C12 1.511(8) . ?
C11 H11A 0.9900 . ?
C11 H11B 0.9900 . ?
C12 N11 1.340(8) . ?
C12 C13 1.394(9) . ?
C13 C14 1.390(9) . ?
C13 H13 0.9500 . ?
C14 C15 1.383(10) . ?
C14 H14 0.9500 . ?
C15 C16 1.373(10) . ?
C15 H15 0.9500 . ?
C16 N11 1.354(8) . ?
C16 H16 0.9500 . ?
C2 N2 1.469(7) . ?
C2 H2A 0.9900 . ?
C2 H2B 0.9900 . ?
N2 C3 1.473(7) . ?
N2 C21 1.486(7) . ?
C21 C22 1.511(8) . ?
C21 H21A 0.9900 . ?
C21 H21B 0.9900 . ?
C22 N21 1.333(8) . ?
C22 C23 1.385(8) . ?
C23 C24 1.381(8) . ?
C23 H23 0.9500 . ?
C24 C25 1.390(9) . ?
C24 H24 0.9500 . ?
C25 C26 1.374(8) . ?
C25 H25 0.9500 . ?
C26 N21 1.343(7) . ?
C26 H26 0.9500 . ?
C3 N3 1.462(7) . ?
C3 H3A 0.9900 . ?
C3 H3B 0.9900 . ?
N3 C31 1.493(7) . ?
C31 C32 1.513(8) . ?
C31 H31A 0.9900 . ?
C31 H31B 0.9900 . ?
C32 N31 1.342(8) . ?
C32 C33 1.377(8) . ?
C33 C34 1.398(9) . ?
C33 H33 0.9500 . ?
C34 C35 1.361(10) . ?
C34 H34 0.9500 . ?
C35 C36 1.386(8) . ?
C35 H35 0.9500 . ?
C36 N31 1.342(7) . ?
C36 H36 0.9500 . ?

loop_
_platon_squeeze_void_nr
_platon_squeeze_void_average_x
_platon_squeeze_void_average_y
_platon_squeeze_void_average_z
_platon_squeeze_void_volume
_platon_squeeze_void_count_electrons
1 -0.064 0.500 0.500 151.2 6.0
2 0.500 0.500 0.000 8.6 -0.6
